data_1541634
loop_
_publ_author_name
'Matsumoto, Kazuko Y.'
'Kato, Masao'
'Sasaki, Yukiyoshi'

_publ_section_title
;
 The Crystal Structure of Ammonium Pentamolybdodisulfate(IV) (4-)
 Trihydrate (NH~4~)~4~[S^IV^2Mo~5~O~21~]&#x00B7;3H~2~O
;
_journal_issue 1
_journal_name_full 'Bulletin of the Chemical Society of Japan'
_journal_page_first 106
_journal_page_last 110
_journal_paper_doi 10.1246/bcsj.49.106
_journal_volume 49
_journal_year 1976
_chemical_formula_sum 'H22 Mo5 N4 O24 S2'
_chemical_name_systematic '(N H4)4 (S2 Mo5 O21) (H2 O)3'
_space_group_IT_number 60
_symmetry_space_group_name_Hall '-P 2n 2ab'
_symmetry_space_group_name_H-M 'P b c n'
_cell_angle_alpha 90
_cell_angle_beta 90
_cell_angle_gamma 90
_cell_formula_units_Z 8
_cell_length_a 15.096
_cell_length_b 13.375
_cell_length_c 23.734
_cell_volume 4792.108
_citation_journal_id_ASTM BCSJA8
_cod_data_source_file Matsumoto_BCSJA8_1976_1239.cif
_cod_data_source_block H22Mo5N4O24S2
_cod_database_code 1541634

loop_
_symmetry_equiv_pos_as_xyz
x,y,z
-x+1/2,-y+1/2,z+1/2
x+1/2,-y+1/2,-z
-x,y,-z+1/2
-x,-y,-z
x-1/2,y-1/2,-z-1/2
-x-1/2,y-1/2,z
x,-y,z-1/2

loop_
_atom_site_label
_atom_site_type_symbol
_atom_site_fract_x
_atom_site_fract_y
_atom_site_fract_z
_atom_site_occupancy
_atom_site_U_iso_or_equiv
O10 O-2 0.2421 0.1945 0.1913 1 0.0
Mo5 Mo+6 0.1715 0.204 0.0077 1 0.0
O8 O-2 0.1139 -0.0619 0.238 1 0.0
O4 O-2 0.0586 0.1306 0.203 1 0.0
Mo4 Mo+6 0.3782 0.2104 0.0612 1 0.0
O12 O-2 0.4599 0.0225 0.1809 1 0.0
O15 O-2 0.4624 0.1321 0.0375 1 0.0
O9 O-2 0.2807 0.013 0.2143 1 0.0
O5 O-2 0.1219 0.2879 0.1497 1 0.0
O16 O-2 0.4213 0.3277 0.0462 1 0.0
O18 O-2 0.2441 0.2449 0.0925 1 0.0
N2 N-3 0.0241 0.4202 0.0714 1 0.0
O17 O-2 0.2986 0.1947 -0.0026 1 0.0
N4 N-3 0.2146 0.083 0.419 1 0.0
O7 O-2 0.1744 0.1008 0.2935 1 0.0
Mo1 Mo+6 0.0278 0.1521 0.1285 1 0.0
N1 N-3 0.197 0.3388 0.2974 1 0.0
O3 O-2 -0.0517 0.24 0.1357 1 0.0
O1 O-2 0.0713 0.1821 0.0558 1 0.0
O2 O-2 -0.0326 0.0449 0.1114 1 0.0
O19 O-2 0.1349 0.1515 -0.054 1 0.0
O14 O-2 0.3144 0.0608 0.1028 1 0.0
N3 N-3 0.4585 0.3486 0.3339 1 0.0
O22 O-2 0 0 0 1 0.0
S2 S+4 0.2203 0.2828 0.1526 1 0.0
Mo3 Mo+6 0.3733 0.1043 0.1919 1 0.0
O13 O-2 0.4046 0.2098 0.1397 1 0.0
O23 O-2 0.1638 0.4225 0.4037 1 0.0
O24 O-2 0 0.3367 0.25 1 0.0
O11 O-2 0.4037 0.1616 0.2545 1 0.0
O6 O-2 0.1559 0.048 0.1318 1 0.0
O25 O-2 0.3755 0.1571 0.3711 1 0.0
O21 O-2 0.1974 0.0401 0.0345 1 0.0
Mo2 Mo+6 0.1622 0.0538 0.227 1 0.0
S1 S+4 0.2274 0.0037 0.0905 1 0.0
O20 O-2 0.1612 0.3284 -0.0058 1 0.0
